data_2002700
loop_
_publ_author_name
'Mueller-Buschbaum, Hk'
'Sedello, O'

_publ_section_title
;
Ein Beitrag ueber Cu Pr Mo2 O8 und Cu Tb Mo2 O8
;
_journal_name_full
;
Zeitschrift fuer Anorganische und Allgemeine Chemie
;
_journal_page_first 647
_journal_page_last 650
_journal_paper_doi 10.1002/zaac.19946200411
_journal_volume 620
_journal_year 1994
_chemical_formula_structural 'Cu Pr Mo2 O8'
_chemical_formula_sum 'Cu Mo2 O8 Pr'
_chemical_name_systematic
;
Copper praseodymium molybdenum oxide (1/1/2/8)
;
_space_group_IT_number 61
_symmetry_cell_setting orthorhombic
_symmetry_Int_Tables_number 61
_symmetry_space_group_name_Hall '-P 2ac 2ab'
_symmetry_space_group_name_H-M 'P b c a'
_cell_angle_alpha 90
_cell_angle_beta 90
_cell_angle_gamma 90
_cell_formula_units_Z 8
_cell_length_a 10.4114(22)
_cell_length_b 9.8917(83)
_cell_length_c 14.8287(26)
_cell_volume 1527.2
_refine_ls_R_factor_all 0.039
_cod_database_code 2002700

loop_
_symmetry_equiv_pos_as_xyz
x,y,z
1/2+x,1/2-y,-z
-x,1/2+y,1/2-z
1/2-x,-y,1/2+z
-x,-y,-z
1/2-x,1/2+y,z
x,1/2-y,1/2+z
1/2+x,y,1/2-z

loop_
_atom_site_aniso_label
_atom_site_aniso_U_11
_atom_site_aniso_U_12
_atom_site_aniso_U_13
_atom_site_aniso_U_22
_atom_site_aniso_U_23
_atom_site_aniso_U_33
Mo1 0.0121(4) 0.0002(3) -0.0003(3) 0.0120(3) -0.0001(3) 0.0087(3)
Mo2 0.0124(4) 0.0019(3) -0.0001(3) 0.0171(4) -0.0033(3) 0.0080(3)
Pr1 0.0112(2) -0.0007(2) .0000(2) 0.0120(2) 0.0001(2) 0.0071(2)
Cu1 0.0212(7) -0.0022(7) -0.0018(7) 0.0321(7) -0.0091(7) 0.0157(7)
O1 0.0240(7) 0.0020(7) 0.0010(7) 0.0213(7) 0.0016(7) 0.0165(7)
O2 0.0275(7) 0.0039(7) 0.0005(7) 0.0199(7) 0.0064(7) 0.0151(7)
O3 0.0332(7) -0.0037(7) 0.0045(7) 0.0178(7) -0.0060(7) 0.0305(7)
O4 0.0137(7) 0.0060(7) -0.0014(7) 0.0149(7) -0.0004(7) 0.0149(7)
O5 0.0170(7) 0.0019(7) -0.0013(7) 0.0513(7) 0.0020(7) 0.0079(7)
O6 0.0235(7) -0.0052(7) 0.0069(7) 0.0249(7) -0.0028(7) 0.0111(7)
O7 0.0219(7) -0.0002(7) 0.0006(7) 0.0311(7) 0.0045(7) 0.0115(7)
O8 0.0276(7) -0.0013(7) 0.0006(7) 0.0211(7) 0.0025(7) 0.0235(7)

loop_
_atom_site_label
_atom_site_type_symbol
_atom_site_symmetry_multiplicity
_atom_site_Wyckoff_symbol
_atom_site_fract_x
_atom_site_fract_y
_atom_site_fract_z
_atom_site_occupancy
_atom_site_attached_hydrogens
_atom_site_calc_flag
Mo1 Mo6+ 8 c 0.2233(1) 0.0006(1) 0.4424(1) 1. 0 d
Mo2 Mo6+ 8 c 0.6045(1) 0.3283(1) 0.8467(1) 1. 0 d
Pr1 Pr3+ 8 c 0.4664(1) 0.2245(1) 0.6047(1) 1. 0 d
Cu1 Cu2+ 8 c 0.1818(1) 0.8041(1) 0.3081(1) 1. 0 d
O1 O2- 8 c 0.363(1) 0.087(1) 0.025(1) 1. 0 d
O2 O2- 8 c 0.619(1) 0.095(1) 0.125(1) 1. 0 d
O3 O2- 8 c 0.914(1) 0.003(1) 0.834(1) 1. 0 d
O4 O2- 8 c 0.186(1) 0.113(1) 0.872(1) 1. 0 d
O5 O2- 8 c 0.079(1) 0.213(1) 0.042(1) 1. 0 d
O6 O2- 8 c 0.737(1) 0.775(1) 0.818(1) 1. 0 d
O7 O2- 8 c 0.508(1) 0.754(1) 0.226(1) 1. 0 d
O8 O2- 8 c 0.167(1) 0.891(1) 0.995(1) 1. 0 d

loop_
_atom_type_symbol
_atom_type_oxidation_number
Mo6+ 5.500
Pr3+ 3.000
Cu2+ 2.000
O2- -2.000
